data_7135662
loop_
_publ_author_name
'W&#xfc;st, Leonie'
'Wellnitz, Tim'
'Radacki, Krzysztof'
'Nees, Samuel'
'Braunschweig, Holger'

_publ_section_title
;
 Attempted halogenation of ambiphilic 1,2,3-benzodiazaborines: balancing
 Lewis acidity and Lewis basicity.
;
_journal_issue 31
_journal_name_full 'Chemical communications (Cambridge, England)'
_journal_page_first 7984
_journal_page_last 7988
_journal_paper_doi 10.1039/d6cc01072e
_journal_volume 62
_journal_year 2026
_chemical_formula_moiety 'C13 H11 B Br N2, Br'
_chemical_formula_sum 'C13 H11 B Br2 N2'
_chemical_formula_weight 365.87
_space_group_crystal_system monoclinic
_space_group_IT_number 14
_space_group_name_Hall '-P 2ybc'
_space_group_name_H-M_alt 'P 1 21/c 1'
_atom_sites_solution_hydrogens mixed
_atom_sites_solution_primary dual
_atom_sites_solution_secondary difmap
_audit_creation_date 2026-02-04
_audit_creation_method 'CIF-fill 1.6l (K.Radacki, 2005-26)'
_audit_update_record
;
2026-02-15 deposited with the CCDC.	2026-03-17 downloaded from the CCDC.
;
_cell_angle_alpha 90
_cell_angle_beta 101.367(9)
_cell_angle_gamma 90
_cell_formula_units_Z 4
_cell_length_a 10.835(8)
_cell_length_b 6.108(5)
_cell_length_c 22.159(3)
_cell_measurement_reflns_used 5216
_cell_measurement_temperature 100(2)
_cell_measurement_theta_max 70.9150
_cell_measurement_theta_min 4.0550
_cell_volume 1437.7(16)
_computing_cell_refinement 'CrysAlisPro 1.171.41.112a (Rigaku OD, 2021)'
_computing_data_collection 'CrysAlisPro 1.171.41.112a (Rigaku OD, 2021)'
_computing_data_reduction 'CrysAlisPro 1.171.41.112a (Rigaku OD, 2021)'
_computing_molecular_graphics 'ShelXLe (Huebschle et all, 2011)'
_computing_publication_material 'SHELXL-2025/1 (Sheldrick, 2025)'
_computing_structure_refinement 'SHELXL-2025/1 (Sheldrick, 2025)'
_computing_structure_solution 'SHELXT 2014/5 (Sheldrick, 2014)'
_diffrn_ambient_environment N~2~
_diffrn_ambient_temperature 100(2)
_diffrn_detector HPA
_diffrn_detector_area_resol_mean 10.0
_diffrn_detector_type 'HyPix Arc150'
_diffrn_measured_fraction_theta_full 0.996
_diffrn_measured_fraction_theta_max 0.944
_diffrn_measurement_details
;
 
 List of Runs (angles in degrees, time in seconds):
 --------------------------------------------------------------------------
  1  \w     14.00  80.00   0.50    0.20    --   58.60-116.00-131.00  132
  2  \w     25.00  92.00   0.50    0.20    --   71.26-116.00-131.00  134
  3  \w     31.00  98.00   0.50    0.80    --   76.61-116.00-131.00  134
  4  \w     38.00  97.00   0.50    0.80    --   84.39-116.00-131.00  118
  5  \w     64.00  90.00   0.50    0.80    --   84.39 -95.00 -90.00   52
  6  \w     34.00  84.00   0.50    0.80    --   76.61 -95.00 -90.00  100
  7  \w     34.00  84.00   0.50    0.80    --   76.61 -95.00 -60.00  100
  8  \w     43.00  92.00   0.50    0.80    --   84.39 -95.00-120.00   98
  9  \w     66.00  92.00   0.50    0.80    --   84.39 -95.00 -60.00   52
 10  \w     62.00  92.00   0.50    0.80    --   84.39 -95.00 -30.00   60
 11  \w     56.00  92.00   0.50    0.80    --   84.39 -95.00  90.00   72
 12  \w     16.00  66.00   0.50    0.20    --   58.60 -95.00 120.00  100
 13  \w   -124.00 -86.00   0.50    0.80    --  -74.00 -43.00 119.71   76
 14  \w   -124.00 -98.00   0.50    0.80    --  -79.50 -63.00 160.82   52
 15  \w   -124.00 -95.00   0.50    0.80    --  -79.50 -65.00  45.48   58
 16  \w   -122.00 -87.00   0.50    0.80    --  -74.00 -53.00  61.14   70
 17  \w   -127.00 -95.00   0.50    0.80    --  -79.50 -53.00  15.41   64
 18  \w   -119.00 -84.00   0.50    0.20    --  -70.00 -47.00 -47.71   70
 19  \w   -106.00 -71.00   0.50    0.20    --  -58.00 -52.00 -62.67   70
 20  \w   -126.00 -93.00   0.50    0.80    --  -79.50 -47.00-130.18   66
 21  \w   -122.00 -87.00   0.50    0.80    --  -74.00 -52.00-148.22   70
 22  \w   -121.00 -86.00   0.50    0.80    --  -74.00 -57.00 -95.51   70
 23  \w   -124.00 -87.00   0.50    0.80    --  -74.00 -45.00 -84.86   74
 24  \w   -120.00 -83.00   0.50    0.20    --  -70.00 -46.00 173.82   74
 25  \w   -128.00 -98.00   0.50    0.80    --  -79.50 -47.00 171.65   60
 26  \w   -125.00-100.00   0.50    0.80    --  -79.50-113.00 -54.63   50
 27  \w    -91.00 -24.00   0.50    0.20    --  -69.94 116.00 -43.00  134
 28  \w    -97.00 -30.00   0.50    0.80    --  -76.30 116.00 -43.00  134
 29  \w    -81.00 -14.00   0.50    0.20    --  -60.30 116.00 -43.00  134
;
_diffrn_measurement_device 'four-circle diffractometer'
_diffrn_measurement_device_type 'Rigaku XtaLAB Synergy-R'
_diffrn_measurement_method '\w scans'
_diffrn_orient_matrix_type
;
 CrysAlisPro convention (1999,Acta A55,543-557)
;
_diffrn_orient_matrix_UB_11 0.0433196000
_diffrn_orient_matrix_UB_12 -0.0130210000
_diffrn_orient_matrix_UB_13 -0.0620594000
_diffrn_orient_matrix_UB_21 -0.0198168000
_diffrn_orient_matrix_UB_22 0.2487095000
_diffrn_orient_matrix_UB_23 -0.0086373000
_diffrn_orient_matrix_UB_31 0.1369631000
_diffrn_orient_matrix_UB_32 0.0399885000
_diffrn_orient_matrix_UB_33 0.0332374000
_diffrn_radiation_monochromator 'multi-layer mirror'
_diffrn_radiation_probe x-ray
_diffrn_radiation_type CuK\a
_diffrn_radiation_wavelength 1.54184
_diffrn_radiation_xray_symbol K-L~2,3~
_diffrn_reflns_av_R_equivalents 0.0308
_diffrn_reflns_av_unetI/netI 0.0286
_diffrn_reflns_Laue_measured_fraction_full 0.996
_diffrn_reflns_Laue_measured_fraction_max 0.944
_diffrn_reflns_limit_h_max 13
_diffrn_reflns_limit_h_min -12
_diffrn_reflns_limit_k_max 7
_diffrn_reflns_limit_k_min -7
_diffrn_reflns_limit_l_max 27
_diffrn_reflns_limit_l_min -27
_diffrn_reflns_number 13947
_diffrn_reflns_point_group_measured_fraction_full 0.996
_diffrn_reflns_point_group_measured_fraction_max 0.944
_diffrn_reflns_theta_full 67.684
_diffrn_reflns_theta_max 74.794
_diffrn_reflns_theta_min 4.070
_diffrn_source 'rotating-anode X-ray tube'
_diffrn_source_type 'PhotonJet-R X-ray Source'
_exptl_absorpt_coefficient_mu 7.001
_exptl_absorpt_correction_T_max 1.000
_exptl_absorpt_correction_T_min 0.885
_exptl_absorpt_correction_type gaussian
_exptl_absorpt_process_details
;
 CrysAlisPro 1.171.41.112a (Rigaku Oxford Diffraction, 2021) Numerical 
 absorption correction based on gaussian integration over a multifaceted 
 crystal model Empirical absorption correction using spherical harmonics, 
 implemented in SCALE3 ABSPACK scaling algorithm.
;
_exptl_crystal_colour 'clear pale colourless'
_exptl_crystal_density_diffrn 1.690
_exptl_crystal_description block
_exptl_crystal_F_000 712
_exptl_crystal_preparation
;
 For data collection the crystal was immersed in a film of perfluoropolyether 
 oil, mounted on a polyimide loop and transferred to stream of cold nitrogen 
 (Oxford Cryostream 800).
;
_exptl_crystal_size_max 0.120
_exptl_crystal_size_mid 0.100
_exptl_crystal_size_min 0.080
_refine_diff_density_max 0.933
_refine_diff_density_min -0.452
_refine_diff_density_rms 0.114
_refine_ls_extinction_method none
_refine_ls_goodness_of_fit_ref 1.026
_refine_ls_hydrogen_treatment mixed
_refine_ls_matrix_type full
_refine_ls_number_parameters 167
_refine_ls_number_reflns 2796
_refine_ls_number_restraints 0
_refine_ls_restrained_S_all 1.026
_refine_ls_R_factor_all 0.0515
_refine_ls_R_factor_gt 0.0388
_refine_ls_shift/su_max 0.001
_refine_ls_shift/su_mean 0.000
_refine_ls_structure_factor_coef Fsqd
_refine_ls_weighting_details
;
 w=1/[\s^2^(Fo^2^)+(0.0630P)^2^+2.0656P] where P=(Fo^2^+2Fc^2^)/3
;
_refine_ls_weighting_scheme calc
_refine_ls_wR_factor_gt 0.1055
_refine_ls_wR_factor_ref 0.1120
_reflns_Friedel_coverage 0.000
_reflns_number_gt 2257
_reflns_number_total 2796
_reflns_threshold_expression 'I > 2\s(I)'
_cod_data_source_file d6cc01072e2.cif
_cod_data_source_block '[1Br]HBr'
_cod_depositor_comments 'Adding full bibliography for 7135662--7135668.cif.'
_cod_original_sg_symbol_H-M 'P 21/c'
_cod_database_code 7135662
_shelx_shelxl_version_number 2025/1
_shelx_space_group_comment
;
 The symmetry employed for this shelxl refinement is uniquely defined by the 
 following loop, which should always be used as a source of symmetry 
 information in preference to the above space-group names. They are only 
 intended as comments.
;
_shelx_estimated_absorpt_t_min 0.487
_shelx_estimated_absorpt_t_max 0.604

loop_
_space_group_symop_operation_xyz
'x, y, z'
'-x, y+1/2, -z+1/2'
'-x, -y, -z'
'x, -y-1/2, z-1/2'

loop_
_atom_site_label
_atom_site_type_symbol
_atom_site_fract_x
_atom_site_fract_y
_atom_site_fract_z
_atom_site_U_iso_or_equiv
_atom_site_adp_type
_atom_site_occupancy
_atom_site_site_symmetry_order
_atom_site_calc_flag
_atom_site_refinement_flags_posn
_atom_site_refinement_flags_adp
_atom_site_refinement_flags_occupancy
_atom_site_disorder_assembly
_atom_site_disorder_group
Br1 Br 0.34541(4) 0.05794(10) 0.43973(2) 0.04876(17) Uani 1 1 d . . . . .
N1 N 0.4571(3) 0.3944(7) 0.37651(17) 0.0394(8) Uani 1 1 d . . . . .
C1 C 0.3549(4) 0.6734(8) 0.3126(2) 0.0434(11) Uani 1 1 d . . . . .
H1 H 0.361813 0.790053 0.285135 0.052 Uiso 1 1 calc R U . . .
Br2 Br 0.67284(4) 0.67970(8) 0.27130(2) 0.04181(16) Uani 1 1 d . . . . .
B1 B 0.3419(5) 0.3105(10) 0.3874(2) 0.0398(11) Uani 1 1 d . . . . .
N2 N 0.4556(3) 0.5681(7) 0.33732(19) 0.0406(9) Uani 1 1 d . . . . .
C2 C 0.2334(4) 0.6218(8) 0.3248(2) 0.0405(10) Uani 1 1 d . . . . .
H2 H 0.510(5) 0.600(9) 0.321(2) 0.046(15) Uiso 1 1 d . . . . .
C3 C 0.2212(4) 0.4349(8) 0.3606(2) 0.0418(10) Uani 1 1 d . . . . .
C4 C 0.0999(4) 0.3833(9) 0.3702(2) 0.0464(12) Uani 1 1 d . . . . .
H4 H 0.087717 0.257938 0.393690 0.056 Uiso 1 1 calc R U . . .
C7 C 0.1302(4) 0.7523(9) 0.3001(3) 0.0499(12) Uani 1 1 d . . . . .
H7 H 0.140179 0.877100 0.275960 0.060 Uiso 1 1 calc R U . . .
C5 C -0.0005(4) 0.5128(10) 0.3457(2) 0.0523(13) Uani 1 1 d . . . . .
H5 H -0.081773 0.475309 0.352560 0.063 Uiso 1 1 calc R U . . .
C6 C 0.0133(4) 0.6972(10) 0.3113(3) 0.0509(12) Uani 1 1 d . . . . .
H6 H -0.057747 0.785857 0.295454 0.061 Uiso 1 1 calc R U . . .
C8 C 0.5838(4) 0.3211(8) 0.4014(2) 0.0397(10) Uani 1 1 d . . . . .
C9 C 0.6553(5) 0.4424(11) 0.4481(2) 0.0538(13) Uani 1 1 d . . . . .
H9 H 0.621105 0.567511 0.464342 0.065 Uiso 1 1 calc R U . . .
C10 C 0.7792(5) 0.3764(11) 0.4710(3) 0.0621(16) Uani 1 1 d . . . . .
H10 H 0.830684 0.459802 0.502481 0.075 Uiso 1 1 calc R U . . .
C11 C 0.8276(5) 0.1919(11) 0.4485(2) 0.0589(15) Uani 1 1 d . . . . .
H11 H 0.911184 0.145918 0.465015 0.071 Uiso 1 1 calc R U . . .
C12 C 0.7527(5) 0.0730(9) 0.4013(2) 0.0510(12) Uani 1 1 d . . . . .
H12 H 0.785703 -0.054207 0.385532 0.061 Uiso 1 1 calc R U . . .
C13 C 0.6306(5) 0.1389(9) 0.3771(2) 0.0460(11) Uani 1 1 d . . . . .
H13 H 0.580091 0.059733 0.344402 0.055 Uiso 1 1 calc R U . . .

loop_
_atom_site_aniso_label
_atom_site_aniso_U_11
_atom_site_aniso_U_22
_atom_site_aniso_U_33
_atom_site_aniso_U_23
_atom_site_aniso_U_13
_atom_site_aniso_U_12
Br1 0.0456(3) 0.0573(3) 0.0446(3) 0.0082(2) 0.0118(2) -0.0054(2)
N1 0.0340(17) 0.045(2) 0.0400(19) -0.0002(17) 0.0104(15) -0.0030(17)
C1 0.037(2) 0.041(3) 0.055(3) -0.001(2) 0.016(2) -0.002(2)
Br2 0.0301(2) 0.0421(3) 0.0560(3) 0.0036(2) 0.01532(19) 0.00047(19)
B1 0.040(2) 0.044(3) 0.037(2) -0.001(2) 0.013(2) -0.006(2)
N2 0.0311(17) 0.043(2) 0.050(2) 0.0011(19) 0.0148(16) -0.0031(18)
C2 0.033(2) 0.045(3) 0.047(2) -0.006(2) 0.0136(18) -0.0055(19)
C3 0.040(2) 0.049(3) 0.039(2) -0.005(2) 0.0128(18) -0.002(2)
C4 0.038(2) 0.063(3) 0.041(2) 0.001(2) 0.0150(19) -0.006(2)
C7 0.037(2) 0.052(3) 0.064(3) 0.003(3) 0.018(2) -0.002(2)
C5 0.033(2) 0.075(4) 0.052(3) -0.002(3) 0.016(2) -0.008(2)
C6 0.029(2) 0.060(3) 0.064(3) -0.004(3) 0.011(2) -0.001(2)
C8 0.0316(19) 0.050(3) 0.039(2) 0.004(2) 0.0092(17) 0.000(2)
C9 0.044(2) 0.069(4) 0.047(3) -0.008(3) 0.006(2) -0.005(3)
C10 0.051(3) 0.088(5) 0.045(3) -0.006(3) 0.004(2) -0.012(3)
C11 0.036(2) 0.090(5) 0.050(3) 0.020(3) 0.005(2) -0.003(3)
C12 0.044(2) 0.054(3) 0.057(3) 0.007(3) 0.016(2) 0.005(2)
C13 0.045(2) 0.049(3) 0.044(2) -0.004(2) 0.008(2) 0.001(2)

loop_
_atom_type_symbol
_atom_type_description
_atom_type_scat_dispersion_real
_atom_type_scat_dispersion_imag
_atom_type_scat_source
C C 0.0181 0.0091 'International Tables Vol C Tables 4.2.6.8 and 6.1.1.4'
H H 0.0000 0.0000 'International Tables Vol C Tables 4.2.6.8 and 6.1.1.4'
B B 0.0090 0.0039 'International Tables Vol C Tables 4.2.6.8 and 6.1.1.4'
N N 0.0311 0.0180 'International Tables Vol C Tables 4.2.6.8 and 6.1.1.4'
Br Br -0.6763 1.2805 'International Tables Vol C Tables 4.2.6.8 and 6.1.1.4'

loop_
_exptl_crystal_face_index_h
_exptl_crystal_face_index_k
_exptl_crystal_face_index_l
_exptl_crystal_face_perp_dist
0 1 0 0.0624
-1 2 2 0.0587
1 1 2 0.0597
-2 1 0 0.0425
-1 -1 -2 0.0616
2 -1 -2 0.0636
-2 1 2 0.0484
1 0 0 0.0496
-1 0 0 0.0458
0 0 -1 0.0332
0 0 1 0.0517
2 1 -2 0.0424
-2 -1 2 0.0600
1 0 1 0.0437
2 -1 2 0.0396

loop_
_geom_angle_atom_site_label_1
_geom_angle_atom_site_label_2
_geom_angle_atom_site_label_3
_geom_angle
_geom_angle_site_symmetry_1
_geom_angle_site_symmetry_3
_geom_angle_publ_flag
N2 N1 B1 119.3(4) . . ?
N2 N1 C8 111.9(3) . . ?
B1 N1 C8 128.8(4) . . ?
N2 C1 C2 122.8(5) . . ?
N2 C1 H1 118.6 . . ?
C2 C1 H1 118.6 . . ?
N1 B1 C3 118.0(4) . . ?
N1 B1 Br1 118.7(4) . . ?
C3 B1 Br1 123.1(4) . . ?
C1 N2 N1 123.9(4) . . ?
C1 N2 H2 110(4) . . ?
N1 N2 H2 125(4) . . ?
C7 C2 C3 121.8(4) . . ?
C7 C2 C1 119.8(5) . . ?
C3 C2 C1 118.4(4) . . ?
C4 C3 C2 117.3(4) . . ?
C4 C3 B1 125.6(5) . . ?
C2 C3 B1 117.0(4) . . ?
C5 C4 C3 120.3(5) . . ?
C5 C4 H4 119.9 . . ?
C3 C4 H4 119.9 . . ?
C6 C7 C2 118.9(5) . . ?
C6 C7 H7 120.5 . . ?
C2 C7 H7 120.5 . . ?
C4 C5 C6 121.6(4) . . ?
C4 C5 H5 119.2 . . ?
C6 C5 H5 119.2 . . ?
C7 C6 C5 120.0(5) . . ?
C7 C6 H6 120.0 . . ?
C5 C6 H6 120.0 . . ?
C13 C8 C9 122.1(4) . . ?
C13 C8 N1 119.8(4) . . ?
C9 C8 N1 118.1(4) . . ?
C8 C9 C10 118.3(5) . . ?
C8 C9 H9 120.8 . . ?
C10 C9 H9 120.8 . . ?
C11 C10 C9 120.7(5) . . ?
C11 C10 H10 119.6 . . ?
C9 C10 H10 119.6 . . ?
C10 C11 C12 119.4(5) . . ?
C10 C11 H11 120.3 . . ?
C12 C11 H11 120.3 . . ?
C13 C12 C11 120.6(5) . . ?
C13 C12 H12 119.7 . . ?
C11 C12 H12 119.7 . . ?
C8 C13 C12 118.8(5) . . ?
C8 C13 H13 120.6 . . ?
C12 C13 H13 120.6 . . ?

loop_
_geom_bond_atom_site_label_1
_geom_bond_atom_site_label_2
_geom_bond_distance
_geom_bond_site_symmetry_2
_geom_bond_publ_flag
Br1 B1 1.926(6) . ?
N1 N2 1.369(6) . ?
N1 B1 1.414(6) . ?
N1 C8 1.446(5) . ?
C1 N2 1.292(6) . ?
C1 C2 1.431(6) . ?
C1 H1 0.9500 . ?
B1 C3 1.528(7) . ?
N2 H2 0.78(5) . ?
C2 C7 1.394(7) . ?
C2 C3 1.410(7) . ?
C3 C4 1.408(6) . ?
C4 C5 1.367(7) . ?
C4 H4 0.9500 . ?
C7 C6 1.379(6) . ?
C7 H7 0.9500 . ?
C5 C6 1.385(8) . ?
C5 H5 0.9500 . ?
C6 H6 0.9500 . ?
C8 C13 1.376(7) . ?
C8 C9 1.380(7) . ?
C9 C10 1.398(8) . ?
C9 H9 0.9500 . ?
C10 C11 1.377(9) . ?
C10 H10 0.9500 . ?
C11 C12 1.395(8) . ?
C11 H11 0.9500 . ?
C12 C13 1.386(7) . ?
C12 H12 0.9500 . ?
C13 H13 0.9500 . ?

loop_
_geom_torsion_atom_site_label_1
_geom_torsion_atom_site_label_2
_geom_torsion_atom_site_label_3
_geom_torsion_atom_site_label_4
_geom_torsion
_geom_torsion_site_symmetry_1
_geom_torsion_site_symmetry_2
_geom_torsion_site_symmetry_3
_geom_torsion_site_symmetry_4
_geom_torsion_publ_flag
N2 N1 B1 C3 -7.0(6) . . . . ?
C8 N1 B1 C3 173.4(4) . . . . ?
N2 N1 B1 Br1 177.3(3) . . . . ?
C8 N1 B1 Br1 -2.3(7) . . . . ?
C2 C1 N2 N1 1.4(7) . . . . ?
B1 N1 N2 C1 5.5(7) . . . . ?
C8 N1 N2 C1 -174.8(4) . . . . ?
N2 C1 C2 C7 175.3(5) . . . . ?
N2 C1 C2 C3 -6.4(7) . . . . ?
C7 C2 C3 C4 0.4(7) . . . . ?
C1 C2 C3 C4 -177.8(4) . . . . ?
C7 C2 C3 B1 -177.5(5) . . . . ?
C1 C2 C3 B1 4.2(6) . . . . ?
N1 B1 C3 C4 -175.6(5) . . . . ?
Br1 B1 C3 C4 -0.1(7) . . . . ?
N1 B1 C3 C2 2.2(7) . . . . ?
Br1 B1 C3 C2 177.7(4) . . . . ?
C2 C3 C4 C5 -0.5(7) . . . . ?
B1 C3 C4 C5 177.2(5) . . . . ?
C3 C2 C7 C6 0.4(8) . . . . ?
C1 C2 C7 C6 178.6(5) . . . . ?
C3 C4 C5 C6 -0.2(8) . . . . ?
C2 C7 C6 C5 -1.1(8) . . . . ?
C4 C5 C6 C7 1.0(8) . . . . ?
N2 N1 C8 C13 -100.9(5) . . . . ?
B1 N1 C8 C13 78.7(6) . . . . ?
N2 N1 C8 C9 77.3(5) . . . . ?
B1 N1 C8 C9 -103.1(6) . . . . ?
C13 C8 C9 C10 0.2(8) . . . . ?
N1 C8 C9 C10 -178.0(5) . . . . ?
C8 C9 C10 C11 -1.6(9) . . . . ?
C9 C10 C11 C12 1.6(9) . . . . ?
C10 C11 C12 C13 -0.1(8) . . . . ?
C9 C8 C13 C12 1.2(8) . . . . ?
N1 C8 C13 C12 179.3(4) . . . . ?
C11 C12 C13 C8 -1.3(8) . . . . ?
